data_2230995
loop_
_publ_author_name
'Zheng, Xing-Liang'
'Jiang, Ning-Fei'
'Luo, Dan'
'Gao, Hong-Sheng'
'Ding, Ai-Shun'

_publ_section_title
;
 (9<i>S</i>,13<i>R</i>,14<i>S</i>)-7,8-Didehydro-4-(4-fluorobenzyloxy)-3,7-dimethoxy-17-methylmorphinan-6-one
 sesquihydrate
;
_journal_coeditor_code BH2361
_journal_issue 8
_journal_name_full 'Acta Crystallographica Section E'
_journal_page_first o1988
_journal_paper_doi 10.1107/S1600536811026183
_journal_volume 67
_journal_year 2011
_chemical_formula_iupac 'C26 H28 F N O4, 1.5H2 O'
_chemical_formula_moiety 'C26 H28 F N O4, 1.5(H2 O)'
_chemical_formula_sum 'C26 H31 F N O5.5'
_chemical_formula_weight 464.52
_chemical_name_systematic
;
(9<i>S</i>,13<i>R</i>,14<i>S</i>)-7,8-Didehydro-4-(4-fluorobenzyloxy)-3,7-
dimethoxy-17-methylmorphinan-6-one sesquihydrate
;
_space_group_IT_number 5
_symmetry_cell_setting monoclinic
_symmetry_space_group_name_Hall 'C 2y'
_symmetry_space_group_name_H-M 'C 1 2 1'
_atom_sites_solution_hydrogens geom
_atom_sites_solution_primary direct
_atom_sites_solution_secondary difmap
_cell_angle_alpha 90.00
_cell_angle_beta 109.3240(10)
_cell_angle_gamma 90.00
_cell_formula_units_Z 4
_cell_length_a 18.0155(3)
_cell_length_b 7.67760(10)
_cell_length_c 18.1506(4)
_cell_measurement_reflns_used 6582
_cell_measurement_temperature 133(2)
_cell_measurement_theta_max 64.74
_cell_measurement_theta_min 2.58
_cell_volume 2369.08(7)
_computing_cell_refinement 'SAINT (Bruker, 2000)'
_computing_data_collection 'APEX2 (Bruker, 2000)'
_computing_data_reduction 'SAINT (Bruker, 2000)'
_computing_molecular_graphics 'SHELXTL (Sheldrick, 2008)'
_computing_publication_material 'SHELXTL (Sheldrick, 2008)'
_computing_structure_refinement 'SHELXL97 (Sheldrick, 2008)'
_computing_structure_solution 'SHELXS97 (Sheldrick, 2008)'
_diffrn_ambient_temperature 133(2)
_diffrn_measured_fraction_theta_full 0.943
_diffrn_measured_fraction_theta_max 0.943
_diffrn_measurement_device_type 'Bruker APEXII CCD'
_diffrn_measurement_method '\f and \w'
_diffrn_radiation_monochromator graphite
_diffrn_radiation_source 'fine-focus sealed tube'
_diffrn_radiation_type CuK\a
_diffrn_radiation_wavelength 1.54178
_diffrn_reflns_av_R_equivalents 0.0237
_diffrn_reflns_av_sigmaI/netI 0.0236
_diffrn_reflns_limit_h_max 21
_diffrn_reflns_limit_h_min -20
_diffrn_reflns_limit_k_max 9
_diffrn_reflns_limit_k_min -9
_diffrn_reflns_limit_l_max 20
_diffrn_reflns_limit_l_min -18
_diffrn_reflns_number 7232
_diffrn_reflns_theta_full 64.96
_diffrn_reflns_theta_max 64.96
_diffrn_reflns_theta_min 2.58
_diffrn_standards_number 0
_exptl_absorpt_coefficient_mu 0.794
_exptl_absorpt_correction_T_max 0.9248
_exptl_absorpt_correction_T_min 0.8263
_exptl_absorpt_correction_type multi-scan
_exptl_absorpt_process_details '(SADABS; Bruker, 2000)'
_exptl_crystal_colour colourless
_exptl_crystal_density_diffrn 1.302
_exptl_crystal_density_method 'not measured'
_exptl_crystal_description block
_exptl_crystal_F_000 988
_exptl_crystal_size_max 0.25
_exptl_crystal_size_mid 0.15
_exptl_crystal_size_min 0.10
_refine_diff_density_max 0.195
_refine_diff_density_min -0.176
_refine_ls_abs_structure_details 'Flack (1983), 1359 Friedel pairs'
_refine_ls_abs_structure_Flack 0.05(12)
_refine_ls_extinction_method none
_refine_ls_goodness_of_fit_ref 1.041
_refine_ls_hydrogen_treatment mixed
_refine_ls_matrix_type full
_refine_ls_number_constraints 0
_refine_ls_number_parameters 312
_refine_ls_number_reflns 3415
_refine_ls_number_restraints 1
_refine_ls_restrained_S_all 1.041
_refine_ls_R_factor_all 0.0282
_refine_ls_R_factor_gt 0.0281
_refine_ls_shift/su_max 0.000
_refine_ls_shift/su_mean 0.000
_refine_ls_structure_factor_coef Fsqd
_refine_ls_weighting_details 'calc w=1/[\s^2^(Fo^2^)+(0.0555P)^2^+0.6114P] where P=(Fo^2^+2Fc^2^)/3'
_refine_ls_weighting_scheme calc
_refine_ls_wR_factor_gt 0.0807
_refine_ls_wR_factor_ref 0.0809
_reflns_number_gt 3402
_reflns_number_total 3415
_reflns_threshold_expression I>2\s(I)
_cod_data_source_file bh2361.cif
_cod_data_source_block I
_cod_original_sg_symbol_H-M 'C 2'
_cod_original_formula_sum 'C26 H31 F N O5.50'
_cod_database_code 2230995
_cod_database_fobs_code 2230995

loop_
_symmetry_equiv_pos_as_xyz
'x, y, z'
'-x, y, -z'
'x+1/2, y+1/2, z'
'-x+1/2, y+1/2, -z'

loop_
_atom_site_type_symbol
_atom_site_label
_atom_site_fract_x
_atom_site_fract_y
_atom_site_fract_z
_atom_site_U_iso_or_equiv
_atom_site_adp_type
_atom_site_calc_flag
_atom_site_refinement_flags
_atom_site_occupancy
_atom_site_symmetry_multiplicity
F F1 0.49485(7) -0.26627(16) 0.40332(8) 0.0571(3) Uani d . 1 1
N N1 -0.03356(8) 0.4513(2) 0.15607(8) 0.0314(3) Uani d . 1 1
O O1 0.26142(6) 0.36402(13) 0.34083(6) 0.0237(2) Uani d . 1 1
O O2 0.29280(6) 0.57951(14) 0.46321(6) 0.0268(2) Uani d . 1 1
O O3 0.32140(7) 0.48228(18) 0.15878(7) 0.0392(3) Uani d . 1 1
O O4 0.24651(6) 0.74481(15) 0.07306(7) 0.0307(3) Uani d . 1 1
C C1 0.21885(8) 0.51681(19) 0.33202(9) 0.0217(3) Uani d . 1 1
C C2 0.23288(8) 0.6279(2) 0.39717(9) 0.0233(3) Uani d . 1 1
C C3 0.18682(9) 0.7742(2) 0.39246(9) 0.0265(3) Uani d . 1 1
H H3 0.1968 0.8511 0.4357 0.032 Uiso calc R 1 1
C C4 0.12611(8) 0.80691(19) 0.32395(9) 0.0253(3) Uani d . 1 1
H H4 0.0943 0.9072 0.3209 0.030 Uiso calc R 1 1
C C5 0.10990(8) 0.6993(2) 0.25971(9) 0.0239(3) Uani d . 1 1
C C6 0.15775(8) 0.55115(19) 0.26184(9) 0.0220(3) Uani d . 1 1
C C7 0.13574(8) 0.4223(2) 0.19297(9) 0.0254(3) Uani d . 1 1
C C8 0.08177(8) 0.5102(2) 0.11800(9) 0.0264(3) Uani d . 1 1
H H8 0.0620 0.4171 0.0777 0.032 Uiso calc R 1 1
C C9 0.01057(9) 0.5906(2) 0.13270(9) 0.0285(3) Uani d . 1 1
H H9 -0.0244 0.6395 0.0820 0.034 Uiso calc R 1 1
C C10 0.03877(8) 0.7424(2) 0.18927(9) 0.0279(3) Uani d . 1 1
H H10A 0.0520 0.8416 0.1610 0.033 Uiso calc R 1 1
H H10B -0.0048 0.7799 0.2075 0.033 Uiso calc R 1 1
C C11 0.20578(9) 0.3494(2) 0.17160(9) 0.0275(3) Uani d . 1 1
H H11A 0.2421 0.2888 0.2176 0.033 Uiso calc R 1 1
H H11B 0.1861 0.2628 0.1292 0.033 Uiso calc R 1 1
C C12 0.25034(9) 0.4894(2) 0.14564(9) 0.0281(3) Uani d . 1 1
C C13 0.20238(9) 0.6325(2) 0.09902(9) 0.0266(3) Uani d . 1 1
C C14 0.12457(9) 0.6423(2) 0.08562(9) 0.0259(3) Uani d . 1 1
H H14 0.0957 0.7353 0.0548 0.031 Uiso calc R 1 1
C C15 0.08761(10) 0.2737(2) 0.21185(10) 0.0316(4) Uani d . 1 1
H H15A 0.0736 0.1877 0.1688 0.038 Uiso calc R 1 1
H H15B 0.1198 0.2137 0.2601 0.038 Uiso calc R 1 1
C C16 0.01249(10) 0.3444(2) 0.22285(10) 0.0330(4) Uani d . 1 1
H H16A -0.0202 0.2457 0.2293 0.040 Uiso calc R 1 1
H H16B 0.0267 0.4156 0.2710 0.040 Uiso calc R 1 1
C C17 0.31222(10) 0.6993(2) 0.52708(9) 0.0332(4) Uani d . 1 1
H H17A 0.3228 0.8142 0.5092 0.050 Uiso calc R 1 1
H H17B 0.3590 0.6580 0.5686 0.050 Uiso calc R 1 1
H H17C 0.2681 0.7079 0.5471 0.050 Uiso calc R 1 1
C C18 0.20598(10) 0.8932(2) 0.03173(10) 0.0355(4) Uani d . 1 1
H H18A 0.1646 0.8552 -0.0158 0.053 Uiso calc R 1 1
H H18B 0.2431 0.9685 0.0177 0.053 Uiso calc R 1 1
H H18C 0.1823 0.9579 0.0649 0.053 Uiso calc R 1 1
C C19 -0.10438(10) 0.5180(3) 0.16953(12) 0.0392(4) Uani d . 1 1
H H19A -0.1362 0.4201 0.1767 0.059 Uiso calc R 1 1
H H19B -0.1352 0.5874 0.1245 0.059 Uiso calc R 1 1
H H19C -0.0890 0.5911 0.2164 0.059 Uiso calc R 1 1
C C20 0.34415(9) 0.3842(2) 0.35220(9) 0.0273(3) Uani d . 1 1
H H20A 0.3687 0.4621 0.3971 0.033 Uiso calc R 1 1
H H20B 0.3512 0.4367 0.3051 0.033 Uiso calc R 1 1
C C21 0.38241(9) 0.2075(2) 0.36728(9) 0.0262(3) Uani d . 1 1
C C22 0.46433(10) 0.1988(2) 0.39458(10) 0.0323(4) Uani d . 1 1
H H22 0.4942 0.3033 0.4049 0.039 Uiso calc R 1 1
C C23 0.50269(10) 0.0401(3) 0.40683(11) 0.0394(4) Uani d . 1 1
H H23 0.5585 0.0343 0.4250 0.047 Uiso calc R 1 1
C C24 0.45800(11) -0.1091(3) 0.39200(12) 0.0398(4) Uani d . 1 1
C C25 0.37742(11) -0.1056(2) 0.36530(12) 0.0397(4) Uani d . 1 1
H H25 0.3480 -0.2107 0.3556 0.048 Uiso calc R 1 1
C C26 0.33978(10) 0.0545(2) 0.35278(11) 0.0335(4) Uani d . 1 1
H H26 0.2839 0.0590 0.3340 0.040 Uiso calc R 1 1
O O2S 0.39668(7) 0.7129(2) 0.03873(8) 0.0485(4) Uani d . 1 1
H H21S 0.4268 0.7898 0.0802 0.043(6) Uiso d R 1 1
H H22S 0.3668 0.6573 0.0628 0.131(15) Uiso d R 1 1
O O1S 0.5000 0.4796(3) 0.0000 0.0471(5) Uani d S 1 2
H H11S 0.4712(14) 0.555(4) 0.0168(15) 0.059(7) Uiso d . 1 1

loop_
_atom_site_aniso_label
_atom_site_aniso_U_11
_atom_site_aniso_U_22
_atom_site_aniso_U_33
_atom_site_aniso_U_12
_atom_site_aniso_U_13
_atom_site_aniso_U_23
F1 0.0562(6) 0.0372(6) 0.0885(9) 0.0217(5) 0.0383(6) 0.0200(6)
N1 0.0288(6) 0.0374(8) 0.0294(8) -0.0071(6) 0.0115(5) -0.0058(6)
O1 0.0254(5) 0.0206(5) 0.0261(6) 0.0017(4) 0.0101(4) 0.0017(4)
O2 0.0308(5) 0.0273(5) 0.0195(6) 0.0014(4) 0.0045(4) -0.0017(4)
O3 0.0355(6) 0.0483(8) 0.0397(7) 0.0102(5) 0.0205(5) 0.0108(6)
O4 0.0313(5) 0.0316(6) 0.0331(6) -0.0011(5) 0.0158(4) 0.0059(5)
C1 0.0241(6) 0.0198(7) 0.0241(8) -0.0004(5) 0.0117(5) 0.0022(6)
C2 0.0244(7) 0.0244(7) 0.0219(8) -0.0044(6) 0.0088(6) 0.0001(6)
C3 0.0298(7) 0.0260(8) 0.0253(8) -0.0044(6) 0.0113(6) -0.0051(6)
C4 0.0258(7) 0.0220(7) 0.0299(9) 0.0000(6) 0.0117(6) -0.0004(6)
C5 0.0223(6) 0.0252(8) 0.0251(8) -0.0033(6) 0.0091(6) 0.0035(6)
C6 0.0248(7) 0.0221(7) 0.0215(8) -0.0046(6) 0.0110(6) 0.0005(6)
C7 0.0310(7) 0.0261(8) 0.0194(8) -0.0040(6) 0.0086(6) -0.0019(6)
C8 0.0290(7) 0.0287(8) 0.0208(8) -0.0043(6) 0.0072(6) -0.0022(6)
C9 0.0263(7) 0.0342(9) 0.0230(9) -0.0044(7) 0.0056(6) -0.0004(7)
C10 0.0259(7) 0.0294(8) 0.0271(9) 0.0014(6) 0.0070(6) 0.0018(6)
C11 0.0398(8) 0.0236(8) 0.0207(8) 0.0012(6) 0.0120(6) -0.0038(6)
C12 0.0346(8) 0.0314(9) 0.0214(8) 0.0022(7) 0.0138(6) -0.0038(6)
C13 0.0330(7) 0.0301(8) 0.0188(8) -0.0025(6) 0.0113(6) -0.0019(6)
C14 0.0311(7) 0.0286(8) 0.0165(8) -0.0042(6) 0.0060(6) -0.0013(6)
C15 0.0391(8) 0.0270(8) 0.0289(9) -0.0083(7) 0.0115(7) -0.0035(7)
C16 0.0371(8) 0.0350(9) 0.0296(9) -0.0130(7) 0.0145(6) -0.0028(7)
C17 0.0426(9) 0.0300(8) 0.0216(9) -0.0040(7) 0.0034(6) -0.0033(6)
C18 0.0374(8) 0.0350(9) 0.0336(10) -0.0049(8) 0.0109(7) 0.0074(7)
C19 0.0319(8) 0.0491(11) 0.0393(10) -0.0082(8) 0.0154(7) -0.0081(8)
C20 0.0284(7) 0.0261(8) 0.0310(9) -0.0007(6) 0.0146(6) 0.0020(7)
C21 0.0332(7) 0.0289(8) 0.0215(8) 0.0050(6) 0.0156(6) 0.0034(6)
C22 0.0334(8) 0.0355(9) 0.0283(9) -0.0011(7) 0.0104(6) -0.0009(7)
C23 0.0343(9) 0.0478(11) 0.0369(10) 0.0089(8) 0.0128(7) 0.0037(8)
C24 0.0459(9) 0.0355(9) 0.0466(11) 0.0143(8) 0.0267(8) 0.0149(8)
C25 0.0448(9) 0.0258(8) 0.0596(12) 0.0024(8) 0.0322(9) 0.0078(8)
C26 0.0318(8) 0.0301(9) 0.0446(10) 0.0029(7) 0.0208(7) 0.0054(7)
O2S 0.0406(6) 0.0605(9) 0.0520(8) -0.0194(7) 0.0256(6) -0.0300(7)
O1S 0.0402(10) 0.0401(11) 0.0665(14) 0.000 0.0251(10) 0.000

loop_
_atom_type_symbol
_atom_type_description
_atom_type_scat_dispersion_real
_atom_type_scat_dispersion_imag
_atom_type_scat_source
C C 0.0181 0.0091 'International Tables Vol C Tables 4.2.6.8 and 6.1.1.4'
H H 0.0000 0.0000 'International Tables Vol C Tables 4.2.6.8 and 6.1.1.4'
N N 0.0311 0.0180 'International Tables Vol C Tables 4.2.6.8 and 6.1.1.4'
O O 0.0492 0.0322 'International Tables Vol C Tables 4.2.6.8 and 6.1.1.4'
F F 0.0727 0.0534 'International Tables Vol C Tables 4.2.6.8 and 6.1.1.4'

loop_
_geom_angle_atom_site_label_1
_geom_angle_atom_site_label_2
_geom_angle_atom_site_label_3
_geom_angle
C19 N1 C16 109.97(14)
C19 N1 C9 112.02(14)
C16 N1 C9 115.49(12)
C1 O1 C20 115.64(11)
C2 O2 C17 116.41(12)
C13 O4 C18 115.67(12)
O1 C1 C6 120.15(13)
O1 C1 C2 118.52(12)
C6 C1 C2 121.03(14)
O2 C2 C3 123.80(14)
O2 C2 C1 116.07(13)
C3 C2 C1 120.13(13)
C4 C3 C2 118.93(14)
C4 C3 H3 120.5
C2 C3 H3 120.5
C5 C4 C3 122.39(14)
C5 C4 H4 118.8
C3 C4 H4 118.8
C4 C5 C6 120.01(13)
C4 C5 C10 117.71(14)
C6 C5 C10 122.25(14)
C1 C6 C5 117.47(13)
C1 C6 C7 121.96(13)
C5 C6 C7 120.11(13)
C15 C7 C6 107.95(12)
C15 C7 C8 106.49(12)
C6 C7 C8 110.68(13)
C15 C7 C11 110.81(13)
C6 C7 C11 115.14(12)
C8 C7 C11 105.44(12)
C14 C8 C9 111.39(13)
C14 C8 C7 112.60(12)
C9 C8 C7 110.14(12)
C14 C8 H8 107.5
C9 C8 H8 107.5
C7 C8 H8 107.5
N1 C9 C8 108.72(13)
N1 C9 C10 116.85(14)
C8 C9 C10 108.37(12)
N1 C9 H9 107.5
C8 C9 H9 107.5
C10 C9 H9 107.5
C5 C10 C9 113.63(14)
C5 C10 H10A 108.8
C9 C10 H10A 108.8
C5 C10 H10B 108.8
C9 C10 H10B 108.8
H10A C10 H10B 107.7
C12 C11 C7 112.63(13)
C12 C11 H11A 109.1
C7 C11 H11A 109.1
C12 C11 H11B 109.1
C7 C11 H11B 109.1
H11A C11 H11B 107.8
O3 C12 C13 121.36(15)
O3 C12 C11 122.58(15)
C13 C12 C11 115.97(13)
C14 C13 O4 126.68(15)
C14 C13 C12 121.49(14)
O4 C13 C12 111.83(13)
C13 C14 C8 122.02(15)
C13 C14 H14 119.0
C8 C14 H14 119.0
C16 C15 C7 110.70(13)
C16 C15 H15A 109.5
C7 C15 H15A 109.5
C16 C15 H15B 109.5
C7 C15 H15B 109.5
H15A C15 H15B 108.1
N1 C16 C15 111.84(13)
N1 C16 H16A 109.2
C15 C16 H16A 109.2
N1 C16 H16B 109.2
C15 C16 H16B 109.2
H16A C16 H16B 107.9
O2 C17 H17A 109.5
O2 C17 H17B 109.5
H17A C17 H17B 109.5
O2 C17 H17C 109.5
H17A C17 H17C 109.5
H17B C17 H17C 109.5
O4 C18 H18A 109.5
O4 C18 H18B 109.5
H18A C18 H18B 109.5
O4 C18 H18C 109.5
H18A C18 H18C 109.5
H18B C18 H18C 109.5
N1 C19 H19A 109.5
N1 C19 H19B 109.5
H19A C19 H19B 109.5
N1 C19 H19C 109.5
H19A C19 H19C 109.5
H19B C19 H19C 109.5
O1 C20 C21 108.57(12)
O1 C20 H20A 110.0
C21 C20 H20A 110.0
O1 C20 H20B 110.0
C21 C20 H20B 110.0
H20A C20 H20B 108.4
C26 C21 C22 118.90(15)
C26 C21 C20 122.68(13)
C22 C21 C20 118.39(15)
C23 C22 C21 120.94(16)
C23 C22 H22 119.5
C21 C22 H22 119.5
C24 C23 C22 118.28(15)
C24 C23 H23 120.9
C22 C23 H23 120.9
F1 C24 C25 118.55(17)
F1 C24 C23 119.01(15)
C25 C24 C23 122.44(17)
C24 C25 C26 118.62(17)
C24 C25 H25 120.7
C26 C25 H25 120.7
C21 C26 C25 120.83(15)
C21 C26 H26 119.6
C25 C26 H26 119.6
H21S O2S H22S 100.4

loop_
_geom_bond_atom_site_label_1
_geom_bond_atom_site_label_2
_geom_bond_distance
F1 C24 1.360(2)
N1 C19 1.469(2)
N1 C16 1.471(2)
N1 C9 1.476(2)
O1 C1 1.3815(18)
O1 C20 1.4438(17)
O2 C2 1.3725(18)
O2 C17 1.430(2)
O3 C12 1.2233(19)
O4 C13 1.3585(19)
O4 C18 1.425(2)
C1 C6 1.406(2)
C1 C2 1.411(2)
C2 C3 1.383(2)
C3 C4 1.380(2)
C3 H3 0.9500
C4 C5 1.379(2)
C4 H4 0.9500
C5 C6 1.420(2)
C5 C10 1.517(2)
C6 C7 1.540(2)
C7 C15 1.539(2)
C7 C8 1.542(2)
C7 C11 1.543(2)
C8 C14 1.506(2)
C8 C9 1.525(2)
C8 H8 1.0000
C9 C10 1.525(2)
C9 H9 1.0000
C10 H10A 0.9900
C10 H10B 0.9900
C11 C12 1.507(2)
C11 H11A 0.9900
C11 H11B 0.9900
C12 C13 1.479(2)
C13 C14 1.343(2)
C14 H14 0.9500
C15 C16 1.531(2)
C15 H15A 0.9900
C15 H15B 0.9900
C16 H16A 0.9900
C16 H16B 0.9900
C17 H17A 0.9800
C17 H17B 0.9800
C17 H17C 0.9800
C18 H18A 0.9800
C18 H18B 0.9800
C18 H18C 0.9800
C19 H19A 0.9800
C19 H19B 0.9800
C19 H19C 0.9800
C20 C21 1.505(2)
C20 H20A 0.9900
C20 H20B 0.9900
C21 C26 1.381(2)
C21 C22 1.394(2)
C22 C23 1.381(3)
C22 H22 0.9500
C23 C24 1.375(3)
C23 H23 0.9500
C24 C25 1.370(3)
C25 C26 1.386(3)
C25 H25 0.9500
C26 H26 0.9500
O2S H21S 0.9694
O2S H22S 0.9051
O1S H11S 0.90(3)

loop_
_geom_hbond_atom_site_label_D
_geom_hbond_atom_site_label_H
_geom_hbond_atom_site_label_A
_geom_hbond_site_symmetry_A
_geom_hbond_distance_DH
_geom_hbond_distance_HA
_geom_hbond_distance_DA
_geom_hbond_angle_DHA
_geom_hbond_publ_flag
O2S H22S O4 . 0.91 2.33 2.9805(16) 128 yes
O2S H22S O3 . 0.91 2.54 3.417(2) 164 yes
O1S H11S O2S . 0.90(3) 1.94(3) 2.8342(19) 172(2) yes
O2S H21S N1 3 0.97 1.81 2.7736(19) 170 yes

loop_
_geom_torsion_atom_site_label_1
_geom_torsion_atom_site_label_2
_geom_torsion_atom_site_label_3
_geom_torsion_atom_site_label_4
_geom_torsion
C20 O1 C1 C6 117.00(14)
C20 O1 C1 C2 -69.19(16)
C17 O2 C2 C3 -6.5(2)
C17 O2 C2 C1 174.39(13)
O1 C1 C2 O2 4.70(18)
C6 C1 C2 O2 178.46(12)
O1 C1 C2 C3 -174.47(12)
C6 C1 C2 C3 -0.7(2)
O2 C2 C3 C4 -177.53(14)
C1 C2 C3 C4 1.6(2)
C2 C3 C4 C5 -0.4(2)
C3 C4 C5 C6 -1.7(2)
C3 C4 C5 C10 176.50(14)
O1 C1 C6 C5 172.34(12)
C2 C1 C6 C5 -1.31(19)
O1 C1 C6 C7 0.16(19)
C2 C1 C6 C7 -173.49(13)
C4 C5 C6 C1 2.50(19)
C10 C5 C6 C1 -175.63(13)
C4 C5 C6 C7 174.83(13)
C10 C5 C6 C7 -3.3(2)
C1 C6 C7 C15 77.55(16)
C5 C6 C7 C15 -94.43(16)
C1 C6 C7 C8 -166.27(12)
C5 C6 C7 C8 21.76(18)
C1 C6 C7 C11 -46.83(19)
C5 C6 C7 C11 141.20(14)
C15 C7 C8 C14 -171.75(13)
C6 C7 C8 C14 71.16(16)
C11 C7 C8 C14 -53.97(17)
C15 C7 C8 C9 63.25(16)
C6 C7 C8 C9 -53.84(16)
C11 C7 C8 C9 -178.96(12)
C19 N1 C9 C8 -178.64(13)
C16 N1 C9 C8 54.42(18)
C19 N1 C9 C10 58.37(18)
C16 N1 C9 C10 -68.57(18)
C14 C8 C9 N1 173.90(13)
C7 C8 C9 N1 -60.41(17)
C14 C8 C9 C10 -58.15(17)
C7 C8 C9 C10 67.54(17)
C4 C5 C10 C9 -161.88(13)
C6 C5 C10 C9 16.3(2)
N1 C9 C10 C5 76.09(17)
C8 C9 C10 C5 -47.08(17)
C15 C7 C11 C12 174.84(13)
C6 C7 C11 C12 -62.30(18)
C8 C7 C11 C12 59.99(16)
C7 C11 C12 O3 146.72(15)
C7 C11 C12 C13 -36.64(19)
C18 O4 C13 C14 4.3(2)
C18 O4 C13 C12 -176.15(14)
O3 C12 C13 C14 -178.85(14)
C11 C12 C13 C14 4.5(2)
O3 C12 C13 O4 1.6(2)
C11 C12 C13 O4 -175.12(12)
O4 C13 C14 C8 -179.60(15)
C12 C13 C14 C8 0.9(2)
C9 C8 C14 C13 150.28(14)
C7 C8 C14 C13 26.0(2)
C6 C7 C15 C16 60.26(16)
C8 C7 C15 C16 -58.62(17)
C11 C7 C15 C16 -172.80(13)
C19 N1 C16 C15 -179.28(13)
C9 N1 C16 C15 -51.32(19)
C7 C15 C16 N1 52.98(18)
C1 O1 C20 C21 175.38(12)
O1 C20 C21 C26 14.3(2)
O1 C20 C21 C22 -167.91(13)
C26 C21 C22 C23 0.2(2)
C20 C21 C22 C23 -177.70(16)
C21 C22 C23 C24 -0.5(3)
C22 C23 C24 F1 179.61(18)
C22 C23 C24 C25 0.4(3)
F1 C24 C25 C26 -179.18(17)
C23 C24 C25 C26 0.0(3)
C22 C21 C26 C25 0.2(3)
C20 C21 C26 C25 178.05(17)
C24 C25 C26 C21 -0.4(3)

loop_
_cod_related_entry_id
_cod_related_entry_database
_cod_related_entry_code
1 ChemSpider 30656823
